data_4102816
loop_
_publ_author_name
'Xuenian Chen'
'Ji-Cheng Zhao'
'Sheldon G. Shore'

_publ_section_title
;
 Facile Synthesis of Aminodiborane and Inorganic Butane Analogue
 NH3BH2NH2BH3
;
_journal_name_full 'Journal of the American Chemical Society'
_journal_page_first 10658
_journal_page_last 10659
_journal_paper_doi 10.1021/ja104938v
_journal_volume 132
_journal_year 2010
_chemical_formula_moiety 'C12 H24 O6, B2 H10 N2'
_chemical_formula_sum 'C12 H34 B2 N2 O6'
_chemical_formula_weight 324.03
_chemical_name_common ZHAO1785
_chemical_name_systematic
; 
 ? 
;
_space_group_IT_number 19
_symmetry_cell_setting orthorhombic
_symmetry_space_group_name_Hall 'P 2ac 2ab'
_symmetry_space_group_name_H-M 'P 21 21 21'
_atom_sites_solution_hydrogens geom
_atom_sites_solution_primary direct
_atom_sites_solution_secondary difmap
_audit_creation_method SHELXL-97
_cell_angle_alpha 90.00
_cell_angle_beta 90.00
_cell_angle_gamma 90.00
_cell_formula_units_Z 4
_cell_length_a 8.8720(18)
_cell_length_b 11.618(2)
_cell_length_c 18.212(4)
_cell_measurement_reflns_used 1932
_cell_measurement_temperature 150(2)
_cell_measurement_theta_max 25.01
_cell_measurement_theta_min 2.55
_cell_volume 1877.2(6)
_computing_structure_refinement 'SHELXL-97 (Sheldrick, 2008)'
_computing_structure_solution 'SHELXS-97 (Sheldrick, 2008)'
_diffrn_ambient_temperature 150(2)
_diffrn_measured_fraction_theta_full 0.999
_diffrn_measured_fraction_theta_max 0.999
_diffrn_measurement_device_type 'NONIUS KAPPA CCD'
_diffrn_measurement_method 'PHI SCANS & OMEGA SCANS'
_diffrn_radiation_monochromator graphite
_diffrn_radiation_source 'fine-focus sealed tube'
_diffrn_radiation_type MoK\a
_diffrn_radiation_wavelength 0.71073
_diffrn_reflns_av_R_equivalents 0.0000
_diffrn_reflns_av_sigmaI/netI 0.0174
_diffrn_reflns_limit_h_max 10
_diffrn_reflns_limit_h_min -10
_diffrn_reflns_limit_k_max 13
_diffrn_reflns_limit_k_min -13
_diffrn_reflns_limit_l_max 21
_diffrn_reflns_limit_l_min -21
_diffrn_reflns_number 51930
_diffrn_reflns_theta_full 25.01
_diffrn_reflns_theta_max 25.03
_diffrn_reflns_theta_min 2.26
_exptl_absorpt_coefficient_mu 0.087
_exptl_absorpt_correction_T_max 0.977
_exptl_absorpt_correction_T_min 0.972
_exptl_absorpt_correction_type multi-scan
_exptl_absorpt_process_details 'HKL SCALEPACK (OTWINOWSKI & MINOR, 1997)'
_exptl_crystal_density_diffrn 1.146
_exptl_crystal_density_method 'not measured'
_exptl_crystal_F_000 712
_exptl_crystal_size_max 0.35
_exptl_crystal_size_mid 0.27
_exptl_crystal_size_min 0.27
_refine_diff_density_max 0.135
_refine_diff_density_min -0.141
_refine_diff_density_rms 0.030
_refine_ls_abs_structure_details 'Flack H D (1983), Acta Cryst. A39, 876-881'
_refine_ls_abs_structure_Flack 1.2(8)
_refine_ls_extinction_coef 0.0096(16)
_refine_ls_extinction_expression Fc^*^=kFc[1+0.001xFc^2^\l^3^/sin(2\q)]^-1/4^
_refine_ls_extinction_method SHELXL
_refine_ls_goodness_of_fit_ref 1.040
_refine_ls_hydrogen_treatment mixed
_refine_ls_matrix_type full
_refine_ls_number_parameters 240
_refine_ls_number_reflns 3319
_refine_ls_number_restraints 0
_refine_ls_restrained_S_all 1.040
_refine_ls_R_factor_all 0.0373
_refine_ls_R_factor_gt 0.0317
_refine_ls_shift/su_max 0.001
_refine_ls_shift/su_mean 0.000
_refine_ls_structure_factor_coef Fsqd
_refine_ls_weighting_details 'calc w=1/[\s^2^(Fo^2^)+(0.0530P)^2^+0.1597P] where P=(Fo^2^+2Fc^2^)/3'
_refine_ls_weighting_scheme calc
_refine_ls_wR_factor_gt 0.0805
_refine_ls_wR_factor_ref 0.0838
_reflns_number_gt 3004
_reflns_number_total 3319
_reflns_threshold_expression >2sigma(I)
_cod_data_source_file ja104938v_si_003.cif
_cod_data_source_block p
_cod_depositor_comments
;
The following automatic conversions were performed:

'_symmetry_cell_setting' value 'ORTHORHOMBIC' changed to
'orthorhombic' according to the built-in table from CIF Core
dictionary named 'cif_core.dic' version 2.4.1 from
2010-06-29.

'_exptl_absorpt_correction_type' value 'MULTI-SCAN'
changed to 'multi-scan' according to the built-in table from CIF Core
dictionary named 'cif_core.dic' version 2.4.1 from 2010-06-29.

Automatic conversion script
Id: cif_fix_values 1715 2011-07-08 13:25:40Z adriana 
;
_cod_database_code 4102816

loop_
_symmetry_equiv_pos_as_xyz
'x, y, z'
'-x+1/2, -y, z+1/2'
'-x, y+1/2, -z+1/2'
'x+1/2, -y+1/2, -z'

loop_
_atom_site_label
_atom_site_type_symbol
_atom_site_fract_x
_atom_site_fract_y
_atom_site_fract_z
_atom_site_U_iso_or_equiv
_atom_site_adp_type
_atom_site_occupancy
_atom_site_symmetry_multiplicity
_atom_site_calc_flag
_atom_site_refinement_flags
N1 N 1.33356(14) 0.31170(12) -0.07700(7) 0.0341(3) Uani 1 1 d .
H1 H 1.354(2) 0.2386(18) -0.0667(10) 0.054(5) Uiso 1 1 d .
H2 H 1.410(2) 0.3513(18) -0.0488(11) 0.062(6) Uiso 1 1 d .
H3 H 1.054(2) 0.4924(15) -0.0358(10) 0.046(5) Uiso 1 1 d .
N2 N 1.14295(14) 0.47311(9) -0.05568(7) 0.0293(3) Uani 1 1 d .
H4 H 1.1371(19) 0.4940(14) -0.1003(10) 0.040(4) Uiso 1 1 d .
H5 H 1.214(2) 0.5256(16) -0.0333(10) 0.049(5) Uiso 1 1 d .
B1 B 1.3580(3) 0.33452(15) -0.16281(10) 0.0409(4) Uani 1 1 d .
H6 H 1.362(2) 0.4279(17) -0.1717(10) 0.062(5) Uiso 1 1 d .
H7 H 1.270(2) 0.298(2) -0.1914(12) 0.075(6) Uiso 1 1 d .
H8 H 1.462(3) 0.2960(19) -0.1763(11) 0.075(6) Uiso 1 1 d .
B2 B 1.17597(19) 0.34019(13) -0.04328(10) 0.0344(4) Uani 1 1 d .
H9 H 1.090(2) 0.2906(15) -0.0718(9) 0.047(4) Uiso 1 1 d .
H10 H 1.1791(19) 0.3226(14) 0.0172(9) 0.045(4) Uiso 1 1 d .
O1 O 0.80575(12) 0.52377(9) -0.10382(7) 0.0452(3) Uani 1 1 d .
O2 O 1.04619(13) 0.59698(9) -0.19623(6) 0.0443(3) Uani 1 1 d .
O3 O 1.29492(11) 0.70720(9) -0.13033(6) 0.0388(3) Uani 1 1 d .
O4 O 1.38409(12) 0.62437(9) 0.01244(6) 0.0414(3) Uani 1 1 d .
O5 O 1.13717(12) 0.56108(8) 0.10510(5) 0.0398(3) Uani 1 1 d .
O6 O 0.87301(11) 0.45931(8) 0.04532(6) 0.0387(3) Uani 1 1 d .
C1 C 0.8221(2) 0.49047(16) -0.17837(10) 0.0569(5) Uani 1 1 d .
H1A H 0.7239 0.4738 -0.1993 0.068 Uiso 1 1 calc R
H1B H 0.8832 0.4214 -0.1815 0.068 Uiso 1 1 calc R
C2 C 0.8951(2) 0.58521(16) -0.21986(9) 0.0558(5) Uani 1 1 d .
H2A H 0.8927 0.5684 -0.2720 0.067 Uiso 1 1 calc R
H2B H 0.8410 0.6566 -0.2116 0.067 Uiso 1 1 calc R
C3 C 1.1207(2) 0.69112(13) -0.22928(8) 0.0460(4) Uani 1 1 d .
H3A H 1.0746 0.7627 -0.2135 0.055 Uiso 1 1 calc R
H3B H 1.1122 0.6860 -0.2823 0.055 Uiso 1 1 calc R
C4 C 1.2811(2) 0.68906(14) -0.20753(8) 0.0482(4) Uani 1 1 d .
H4A H 1.3250 0.6154 -0.2205 0.058 Uiso 1 1 calc R
H4B H 1.3355 0.7487 -0.2337 0.058 Uiso 1 1 calc R
C5 C 1.44648(18) 0.69233(14) -0.10720(10) 0.0479(4) Uani 1 1 d .
H5A H 1.5117 0.7449 -0.1337 0.057 Uiso 1 1 calc R
H5B H 1.4792 0.6143 -0.1173 0.057 Uiso 1 1 calc R
C6 C 1.45561(18) 0.71557(13) -0.02747(10) 0.0496(4) Uani 1 1 d .
H6A H 1.5604 0.7216 -0.0127 0.060 Uiso 1 1 calc R
H6B H 1.4063 0.7881 -0.0164 0.060 Uiso 1 1 calc R
C7 C 1.3787(2) 0.64697(16) 0.08858(9) 0.0528(5) Uani 1 1 d .
H7A H 1.3311 0.7210 0.0971 0.063 Uiso 1 1 calc R
H7B H 1.4802 0.6501 0.1082 0.063 Uiso 1 1 calc R
C8 C 1.2913(2) 0.55445(16) 0.12680(9) 0.0522(5) Uani 1 1 d .
H8A H 1.3320 0.4796 0.1140 0.063 Uiso 1 1 calc R
H8B H 1.2993 0.5641 0.1796 0.063 Uiso 1 1 calc R
C9 C 1.0445(2) 0.48355(14) 0.14485(8) 0.0483(4) Uani 1 1 d .
H9A H 1.0507 0.5005 0.1969 0.058 Uiso 1 1 calc R
H9B H 1.0794 0.4053 0.1372 0.058 Uiso 1 1 calc R
C10 C 0.8848(2) 0.49423(13) 0.11970(9) 0.0488(4) Uani 1 1 d .
H10A H 0.8203 0.4465 0.1500 0.059 Uiso 1 1 calc R
H10B H 0.8517 0.5734 0.1246 0.059 Uiso 1 1 calc R
C11 C 0.72553(18) 0.47235(15) 0.01567(12) 0.0559(5) Uani 1 1 d .
H11A H 0.6932 0.5517 0.0205 0.067 Uiso 1 1 calc R
H11B H 0.6552 0.4242 0.0425 0.067 Uiso 1 1 calc R
C12 C 0.72655(19) 0.43917(16) -0.06231(12) 0.0578(5) Uani 1 1 d .
H12A H 0.7751 0.3649 -0.0680 0.069 Uiso 1 1 calc R
H12B H 0.6239 0.4327 -0.0802 0.069 Uiso 1 1 calc R

loop_
_atom_site_aniso_label
_atom_site_aniso_U_11
_atom_site_aniso_U_22
_atom_site_aniso_U_33
_atom_site_aniso_U_23
_atom_site_aniso_U_13
_atom_site_aniso_U_12
N1 0.0326(7) 0.0326(7) 0.0371(7) -0.0013(5) 0.0019(5) 0.0010(5)
N2 0.0318(7) 0.0272(6) 0.0289(7) 0.0008(5) 0.0011(5) 0.0003(5)
B1 0.0518(11) 0.0340(9) 0.0369(9) -0.0034(7) 0.0082(9) 0.0012(8)
B2 0.0313(9) 0.0263(7) 0.0458(10) 0.0012(7) 0.0079(7) 0.0017(6)
O1 0.0399(6) 0.0341(5) 0.0616(7) 0.0076(5) -0.0156(5) -0.0067(5)
O2 0.0607(7) 0.0369(6) 0.0353(5) 0.0061(4) -0.0125(5) -0.0013(5)
O3 0.0371(6) 0.0339(5) 0.0454(6) -0.0023(5) 0.0116(5) -0.0021(4)
O4 0.0366(6) 0.0347(5) 0.0527(6) -0.0080(5) -0.0099(5) -0.0029(5)
O5 0.0521(6) 0.0375(5) 0.0298(5) 0.0041(4) -0.0047(5) 0.0102(5)
O6 0.0317(5) 0.0352(5) 0.0492(6) 0.0072(4) 0.0117(5) 0.0047(4)
C1 0.0566(11) 0.0504(10) 0.0637(11) -0.0104(9) -0.0300(9) -0.0060(8)
C2 0.0688(12) 0.0611(11) 0.0377(9) -0.0026(8) -0.0265(9) 0.0040(10)
C3 0.0806(13) 0.0320(7) 0.0253(7) 0.0046(6) 0.0083(8) 0.0065(8)
C4 0.0721(12) 0.0339(8) 0.0385(9) 0.0056(7) 0.0280(8) 0.0025(8)
C5 0.0345(8) 0.0307(8) 0.0785(12) 0.0026(8) 0.0144(8) -0.0025(6)
C6 0.0299(8) 0.0287(8) 0.0902(13) -0.0007(8) -0.0111(8) -0.0037(6)
C7 0.0470(10) 0.0554(10) 0.0561(10) -0.0203(8) -0.0235(9) 0.0088(8)
C8 0.0595(11) 0.0624(11) 0.0346(8) -0.0076(8) -0.0205(8) 0.0245(9)
C9 0.0795(12) 0.0390(8) 0.0264(7) 0.0054(6) 0.0084(7) 0.0149(8)
C10 0.0628(11) 0.0350(8) 0.0485(9) 0.0085(7) 0.0330(9) 0.0083(8)
C11 0.0271(8) 0.0435(9) 0.0972(15) 0.0285(10) 0.0126(8) 0.0017(7)
C12 0.0369(9) 0.0445(9) 0.0922(15) 0.0241(10) -0.0199(9) -0.0137(7)

loop_
_atom_type_symbol
_atom_type_description
_atom_type_scat_dispersion_real
_atom_type_scat_dispersion_imag
_atom_type_scat_source
C C 0.0033 0.0016 'International Tables Vol C Tables 4.2.6.8 and 6.1.1.4'
H H 0.0000 0.0000 'International Tables Vol C Tables 4.2.6.8 and 6.1.1.4'
B B 0.0013 0.0007 'International Tables Vol C Tables 4.2.6.8 and 6.1.1.4'
N N 0.0061 0.0033 'International Tables Vol C Tables 4.2.6.8 and 6.1.1.4'
O O 0.0106 0.0060 'International Tables Vol C Tables 4.2.6.8 and 6.1.1.4'

loop_
_geom_angle_atom_site_label_1
_geom_angle_atom_site_label_2
_geom_angle_atom_site_label_3
_geom_angle
B2 N1 B1 118.03(13)
B2 N1 H1 107.6(12)
B1 N1 H1 109.7(12)
B2 N1 H2 108.6(11)
B1 N1 H2 110.1(12)
H1 N1 H2 101.5(17)
B2 N2 H3 110.4(11)
B2 N2 H4 115.2(11)
H3 N2 H4 105.2(16)
B2 N2 H5 115.6(10)
H3 N2 H5 104.2(15)
H4 N2 H5 105.2(15)
N1 B1 H6 108.2(10)
N1 B1 H7 109.0(12)
H6 B1 H7 111.0(17)
N1 B1 H8 106.0(11)
H6 B1 H8 110.9(16)
H7 B1 H8 111.6(16)
N1 B2 N2 108.37(12)
N1 B2 H9 109.1(9)
N2 B2 H9 108.6(9)
N1 B2 H10 109.0(9)
N2 B2 H10 108.8(8)
H9 B2 H10 113.0(12)
C1 O1 C12 111.70(14)
C3 O2 C2 112.88(13)
C5 O3 C4 110.85(12)
C7 O4 C6 112.06(12)
C9 O5 C8 112.36(12)
C10 O6 C11 113.55(13)
O1 C1 C2 109.24(13)
O1 C1 H1A 109.8
C2 C1 H1A 109.8
O1 C1 H1B 109.8
C2 C1 H1B 109.8
H1A C1 H1B 108.3
O2 C2 C1 109.31(14)
O2 C2 H2A 109.8
C1 C2 H2A 109.8
O2 C2 H2B 109.8
C1 C2 H2B 109.8
H2A C2 H2B 108.3
O2 C3 C4 108.91(13)
O2 C3 H3A 109.9
C4 C3 H3A 109.9
O2 C3 H3B 109.9
C4 C3 H3B 109.9
H3A C3 H3B 108.3
O3 C4 C3 110.17(12)
O3 C4 H4A 109.6
C3 C4 H4A 109.6
O3 C4 H4B 109.6
C3 C4 H4B 109.6
H4A C4 H4B 108.1
O3 C5 C6 108.72(13)
O3 C5 H5A 109.9
C6 C5 H5A 109.9
O3 C5 H5B 109.9
C6 C5 H5B 109.9
H5A C5 H5B 108.3
O4 C6 C5 109.80(12)
O4 C6 H6A 109.7
C5 C6 H6A 109.7
O4 C6 H6B 109.7
C5 C6 H6B 109.7
H6A C6 H6B 108.2
O4 C7 C8 109.91(13)
O4 C7 H7A 109.7
C8 C7 H7A 109.7
O4 C7 H7B 109.7
C8 C7 H7B 109.7
H7A C7 H7B 108.2
O5 C8 C7 109.22(13)
O5 C8 H8A 109.8
C7 C8 H8A 109.8
O5 C8 H8B 109.8
C7 C8 H8B 109.8
H8A C8 H8B 108.3
O5 C9 C10 109.92(12)
O5 C9 H9A 109.7
C10 C9 H9A 109.7
O5 C9 H9B 109.7
C10 C9 H9B 109.7
H9A C9 H9B 108.2
O6 C10 C9 109.80(12)
O6 C10 H10A 109.7
C9 C10 H10A 109.7
O6 C10 H10B 109.7
C9 C10 H10B 109.7
H10A C10 H10B 108.2
O6 C11 C12 109.42(14)
O6 C11 H11A 109.8
C12 C11 H11A 109.8
O6 C11 H11B 109.8
C12 C11 H11B 109.8
H11A C11 H11B 108.2
O1 C12 C11 109.53(14)
O1 C12 H12A 109.8
C11 C12 H12A 109.8
O1 C12 H12B 109.8
C11 C12 H12B 109.8
H12A C12 H12B 108.2

loop_
_geom_bond_atom_site_label_1
_geom_bond_atom_site_label_2
_geom_bond_distance
N1 B2 1.562(2)
N1 B1 1.600(2)
N1 H1 0.89(2)
N1 H2 0.97(2)
N2 B2 1.5879(19)
N2 H3 0.89(2)
N2 H4 0.849(18)
N2 H5 0.97(2)
B1 H6 1.10(2)
B1 H7 1.03(2)
B1 H8 1.06(2)
B2 H9 1.087(18)
B2 H10 1.120(16)
O1 C1 1.419(2)
O1 C12 1.425(2)
O2 C3 1.4126(19)
O2 C2 1.414(2)
O3 C5 1.420(2)
O3 C4 1.4270(19)
O4 C7 1.4123(19)
O4 C6 1.433(2)
O5 C9 1.418(2)
O5 C8 1.425(2)
O6 C10 1.418(2)
O6 C11 1.424(2)
C1 C2 1.484(3)
C1 H1A 0.9700
C1 H1B 0.9700
C2 H2A 0.9700
C2 H2B 0.9700
C3 C4 1.477(3)
C3 H3A 0.9700
C3 H3B 0.9700
C4 H4A 0.9700
C4 H4B 0.9700
C5 C6 1.479(3)
C5 H5A 0.9700
C5 H5B 0.9700
C6 H6A 0.9700
C6 H6B 0.9700
C7 C8 1.497(3)
C7 H7A 0.9700
C7 H7B 0.9700
C8 H8A 0.9700
C8 H8B 0.9700
C9 C10 1.494(3)
C9 H9A 0.9700
C9 H9B 0.9700
C10 H10A 0.9700
C10 H10B 0.9700
C11 C12 1.472(3)
C11 H11A 0.9700
C11 H11B 0.9700
C12 H12A 0.9700
C12 H12B 0.9700
